data_1530362
loop_
_publ_author_name
'Matkovic, T.'
'Schubert, K.'

_publ_section_title
;
 Kristallstruktur von Pd7 P3
;
_journal_name_full 'Journal of the Less-Common Metals'
_journal_page_first 177
_journal_page_last 184
_journal_volume 55
_journal_year 1977
_chemical_formula_sum 'P3 Pd7'
_chemical_name_systematic 'Pd7 P3'
_space_group_IT_number 146
_symmetry_space_group_name_Hall 'R 3'
_symmetry_space_group_name_H-M 'R 3 :H'
_cell_angle_alpha 90
_cell_angle_beta 90
_cell_angle_gamma 120
_cell_formula_units_Z 6
_cell_length_a 11.976
_cell_length_b 11.976
_cell_length_c 7.055
_cell_volume 876.297
_citation_journal_id_ASTM JCOMAH
_cod_data_source_file Matkovic_JCOMAH_1977_151.cif
_cod_data_source_block P3Pd7
_cod_original_cell_volume 876.2968
_cod_database_code 1530362

loop_
_symmetry_equiv_pos_as_xyz
x,y,z
-y,x-y,z
-x+y,-x,z
x+2/3,y+1/3,z+1/3
-y+2/3,x-y+1/3,z+1/3
-x+y+2/3,-x+1/3,z+1/3
x+1/3,y+2/3,z+2/3
-y+1/3,x-y+2/3,z+2/3
-x+y+1/3,-x+2/3,z+2/3

loop_
_atom_site_label
_atom_site_type_symbol
_atom_site_fract_x
_atom_site_fract_y
_atom_site_fract_z
_atom_site_occupancy
_atom_site_U_iso_or_equiv
P1 P 0.206 0.011 0.321 1 0.0
Pd5 Pd 0 0 0.289 1 0.0
P2 P 0.175 0.188 0.74 1 0.0
Pd4 Pd 0.234 0.028 0.636 1 0.0
Pd6 Pd 0 0 0.874 1 0.0
Pd2 Pd 0.262 0.163 0.026 1 0.0
Pd3 Pd 0.209 0.241 0.389 1 0.0
Pd1 Pd 0.093 0.26 0 1 0.0
